data_4331101
loop_
_publ_author_name
'Shanish Kumar'
'Ganesan Mani'
'Sukanta Mondal'
'Pratim Kumar Chattaraj'

_publ_contact_author_address
;Department of Chemistry
Indian Institute of Technology-Kharagpur
Kharagpur, India 721 302
;
_publ_contact_author_email gmani@chem.iitkgp.ernet.in
_publ_contact_author_fax 91-3222-282252
_publ_contact_author_name 'Mani, Ganesan.'
_publ_contact_author_phone 91-3222-282320
_publ_section_title
;
 Pyrrole-Based New Diphosphines: Pd and Ni Complexes Bearing the PNP
 Pincer Ligand
;
_journal_name_full 'Inorganic Chemistry'
_journal_page_first 12527
_journal_page_last 12539
_journal_paper_doi 10.1021/ic301967r
_journal_volume 51
_journal_year 2012
_chemical_formula_moiety '2(C30 H27 N O2 P2), 4(H2 O)'
_chemical_formula_sum 'C30 H31 N O4 P2'
_chemical_formula_weight 531.50
_chemical_name_systematic
;
 ?
;
_space_group_IT_number 2
_symmetry_cell_setting triclinic
_symmetry_space_group_name_Hall '-P 1'
_symmetry_space_group_name_H-M 'P -1'
_atom_sites_solution_hydrogens geom
_atom_sites_solution_primary direct
_atom_sites_solution_secondary difmap
_audit_creation_method SHELXL-97
_cell_angle_alpha 91.246(10)
_cell_angle_beta 99.788(11)
_cell_angle_gamma 109.750(9)
_cell_formula_units_Z 4
_cell_length_a 9.873(3)
_cell_length_b 13.325(4)
_cell_length_c 22.878(7)
_cell_measurement_reflns_used 33621
_cell_measurement_temperature 295(2)
_cell_measurement_theta_max 25.19
_cell_measurement_theta_min 0.91
_cell_volume 2781.3(15)
_computing_structure_refinement 'SHELXL-97 (Sheldrick, 2008)'
_computing_structure_solution SIR-92
_diffrn_ambient_temperature 295(2)
_diffrn_measured_fraction_theta_full 0.985
_diffrn_measured_fraction_theta_max 0.985
_diffrn_measurement_device_type 'Bruker-APEX-II CCD area detector'
_diffrn_measurement_method hemisphere
_diffrn_radiation_monochromator graphite
_diffrn_radiation_source 'fine-focus sealed tube'
_diffrn_radiation_type MoK\a
_diffrn_radiation_wavelength 0.71073
_diffrn_reflns_av_R_equivalents 0.0892
_diffrn_reflns_av_sigmaI/netI 0.1025
_diffrn_reflns_limit_h_max 11
_diffrn_reflns_limit_h_min -11
_diffrn_reflns_limit_k_max 15
_diffrn_reflns_limit_k_min -15
_diffrn_reflns_limit_l_max 27
_diffrn_reflns_limit_l_min -27
_diffrn_reflns_number 33621
_diffrn_reflns_theta_full 25.19
_diffrn_reflns_theta_max 25.19
_diffrn_reflns_theta_min 0.91
_exptl_absorpt_coefficient_mu 0.192
_exptl_absorpt_correction_T_max 0.9755
_exptl_absorpt_correction_T_min 0.9102
_exptl_absorpt_correction_type multi-scan
_exptl_absorpt_process_details SADABS
_exptl_crystal_colour Colorless
_exptl_crystal_density_diffrn 1.269
_exptl_crystal_description Prism
_exptl_crystal_F_000 1120
_exptl_crystal_size_max 0.50
_exptl_crystal_size_mid 0.25
_exptl_crystal_size_min 0.13
_refine_diff_density_max 0.413
_refine_diff_density_min -0.280
_refine_diff_density_rms 0.053
_refine_ls_extinction_method none
_refine_ls_goodness_of_fit_ref 1.000
_refine_ls_hydrogen_treatment mixed
_refine_ls_matrix_type full
_refine_ls_number_parameters 691
_refine_ls_number_reflns 9853
_refine_ls_number_restraints 4
_refine_ls_restrained_S_all 1.000
_refine_ls_R_factor_all 0.1528
_refine_ls_R_factor_gt 0.0608
_refine_ls_shift/su_max 0.020
_refine_ls_shift/su_mean 0.000
_refine_ls_structure_factor_coef Fsqd
_refine_ls_weighting_details 'calc w=1/[\s^2^(Fo^2^)+(0.0756P)^2^+0.7164P] where P=(Fo^2^+2Fc^2^)/3'
_refine_ls_weighting_scheme calc
_refine_ls_wR_factor_gt 0.1408
_refine_ls_wR_factor_ref 0.1845
_reflns_number_gt 4769
_reflns_number_total 9853
_reflns_threshold_expression >2\s(I)
_cod_data_source_file ic301967r_si_002_2.cif
_cod_data_source_block compound6
_cod_original_cell_volume 2781.3(16)
_cod_database_code 4331101

loop_
_symmetry_equiv_pos_as_xyz
'x, y, z'
'-x, -y, -z'

loop_
_atom_site_label
_atom_site_type_symbol
_atom_site_fract_x
_atom_site_fract_y
_atom_site_fract_z
_atom_site_U_iso_or_equiv
_atom_site_adp_type
_atom_site_occupancy
_atom_site_symmetry_multiplicity
_atom_site_calc_flag
_atom_site_refinement_flags
_atom_site_attached_hydrogens
C1 C -0.0606(5) 0.5694(3) 0.8672(2) 0.0538(12) Uani 1 1 d . .
H1A H -0.0478 0.5099 0.8882 0.065 Uiso 1 1 calc R .
H1B H -0.1189 0.5406 0.8280 0.065 Uiso 1 1 calc R .
C2 C 0.0854(5) 0.6425(3) 0.85971(19) 0.0466(11) Uani 1 1 d . .
C3 C 0.2225(5) 0.6457(3) 0.8842(2) 0.0537(12) Uani 1 1 d . .
H3 H 0.2450 0.5977 0.9096 0.064 Uiso 1 1 calc R .
C4 C 0.3258(5) 0.7349(3) 0.8643(2) 0.0541(12) Uani 1 1 d . .
H4 H 0.4273 0.7557 0.8741 0.065 Uiso 1 1 calc R .
C5 C 0.2476(4) 0.7843(3) 0.82808(18) 0.0432(10) Uani 1 1 d . .
C6 C 0.2946(5) 0.8791(3) 0.79260(18) 0.0480(11) Uani 1 1 d . .
H6A H 0.2085 0.8930 0.7729 0.058 Uiso 1 1 calc R .
H6B H 0.3427 0.8624 0.7621 0.058 Uiso 1 1 calc R .
C7 C 0.3199(4) 1.0279(3) 0.89158(18) 0.0405(10) Uani 1 1 d . .
C8 C 0.1741(5) 1.0213(3) 0.8764(2) 0.0523(12) Uani 1 1 d . .
H8 H 0.1230 0.9988 0.8377 0.063 Uiso 1 1 calc R .
C9 C 0.1055(5) 1.0480(4) 0.9190(2) 0.0639(14) Uani 1 1 d . .
H9 H 0.0081 1.0431 0.9087 0.077 Uiso 1 1 calc R .
C10 C 0.1794(6) 1.0817(4) 0.9760(3) 0.0673(15) Uani 1 1 d . .
H10 H 0.1327 1.1009 1.0041 0.081 Uiso 1 1 calc R .
C11 C 0.3227(6) 1.0873(4) 0.9919(2) 0.0624(14) Uani 1 1 d . .
H11 H 0.3724 1.1086 1.0310 0.075 Uiso 1 1 calc R .
C12 C 0.3927(5) 1.0608(3) 0.94921(19) 0.0491(11) Uani 1 1 d . .
H12 H 0.4900 1.0654 0.9598 0.059 Uiso 1 1 calc R .
C13 C 0.4437(4) 1.1068(3) 0.78959(19) 0.0418(10) Uani 1 1 d . .
C14 C 0.5212(5) 1.2093(4) 0.8156(2) 0.0597(13) Uani 1 1 d . .
H14 H 0.5531 1.2199 0.8566 0.072 Uiso 1 1 calc R .
C15 C 0.5522(6) 1.2960(4) 0.7821(3) 0.0703(15) Uani 1 1 d . .
H15 H 0.6044 1.3643 0.8006 0.084 Uiso 1 1 calc R .
C16 C 0.5063(5) 1.2815(4) 0.7216(3) 0.0673(15) Uani 1 1 d . .
H16 H 0.5269 1.3397 0.6987 0.081 Uiso 1 1 calc R .
C17 C 0.4299(6) 1.1809(5) 0.6954(2) 0.0766(16) Uani 1 1 d . .
H17 H 0.3996 1.1706 0.6542 0.092 Uiso 1 1 calc R .
C18 C 0.3967(6) 1.0936(4) 0.7290(2) 0.0714(15) Uani 1 1 d . .
H18 H 0.3423 1.0257 0.7104 0.086 Uiso 1 1 calc R .
C19 C -0.0491(4) 0.6863(3) 0.97806(18) 0.0425(10) Uani 1 1 d . .
C20 C 0.0776(5) 0.7761(3) 0.9804(2) 0.0541(12) Uani 1 1 d . .
H20 H 0.1031 0.8041 0.9454 0.065 Uiso 1 1 calc R .
C21 C 0.1643(5) 0.8229(4) 1.0341(2) 0.0597(13) Uani 1 1 d . .
H21 H 0.2488 0.8819 1.0351 0.072 Uiso 1 1 calc R .
C22 C 0.1282(5) 0.7840(4) 1.0862(2) 0.0615(13) Uani 1 1 d . .
H22 H 0.1873 0.8170 1.1224 0.074 Uiso 1 1 calc R .
C23 C 0.0029(5) 0.6952(4) 1.0852(2) 0.0605(13) Uani 1 1 d . .
H23 H -0.0221 0.6683 1.1206 0.073 Uiso 1 1 calc R .
C24 C -0.0840(5) 0.6473(3) 1.0315(2) 0.0531(12) Uani 1 1 d . .
H24 H -0.1676 0.5877 1.0309 0.064 Uiso 1 1 calc R .
C25 C -0.3182(5) 0.5197(3) 0.91925(18) 0.0445(11) Uani 1 1 d . .
C26 C -0.3037(5) 0.4314(3) 0.94815(19) 0.0490(11) Uani 1 1 d . .
H26 H -0.2111 0.4280 0.9615 0.059 Uiso 1 1 calc R .
C27 C -0.4259(5) 0.3499(4) 0.9568(2) 0.0581(13) Uani 1 1 d . .
H27 H -0.4157 0.2929 0.9777 0.070 Uiso 1 1 calc R .
C28 C -0.5638(6) 0.3521(4) 0.9349(2) 0.0701(15) Uani 1 1 d . .
H28 H -0.6464 0.2960 0.9403 0.084 Uiso 1 1 calc R .
C29 C -0.5793(5) 0.4367(4) 0.9052(2) 0.0691(15) Uani 1 1 d . .
H29 H -0.6725 0.4370 0.8896 0.083 Uiso 1 1 calc R .
C30 C -0.4569(5) 0.5220(4) 0.8982(2) 0.0574(13) Uani 1 1 d . .
H30 H -0.4681 0.5806 0.8794 0.069 Uiso 1 1 calc R .
C31 C 0.2182(5) 0.5779(3) 0.71917(19) 0.0561(12) Uani 1 1 d . .
H31A H 0.1782 0.5940 0.7526 0.067 Uiso 1 1 calc R .
H31B H 0.2984 0.5536 0.7347 0.067 Uiso 1 1 calc R .
C32 C 0.2768(5) 0.6788(4) 0.68884(19) 0.0514(12) Uani 1 1 d . .
C33 C 0.2080(5) 0.7345(4) 0.6530(2) 0.0628(13) Uani 1 1 d . .
H33 H 0.1074 0.7164 0.6403 0.075 Uiso 1 1 calc R .
C34 C 0.3184(6) 0.8247(4) 0.6386(2) 0.0643(14) Uani 1 1 d . .
H34 H 0.3026 0.8765 0.6145 0.077 Uiso 1 1 calc R .
C35 C 0.4512(5) 0.8236(4) 0.6656(2) 0.0549(12) Uani 1 1 d . .
C36 C 0.6023(5) 0.8981(4) 0.6638(2) 0.0596(13) Uani 1 1 d . .
H36A H 0.6606 0.9126 0.7037 0.072 Uiso 1 1 calc R .
H36B H 0.5969 0.9654 0.6504 0.072 Uiso 1 1 calc R .
C37 C 0.8524(5) 0.9508(4) 0.6033(2) 0.0566(12) Uani 1 1 d . .
C38 C 0.8660(7) 1.0569(5) 0.6057(3) 0.095(2) Uani 1 1 d . .
H38 H 0.7912 1.0767 0.6163 0.114 Uiso 1 1 calc R .
C39 C 0.9867(9) 1.1340(5) 0.5930(3) 0.116(2) Uani 1 1 d . .
H39 H 0.9928 1.2052 0.5949 0.139 Uiso 1 1 calc R .
C40 C 1.0972(8) 1.1074(7) 0.5777(3) 0.118(3) Uani 1 1 d . .
H40 H 1.1788 1.1601 0.5687 0.142 Uiso 1 1 calc R .
C41 C 1.0889(7) 1.0035(7) 0.5754(4) 0.134(3) Uani 1 1 d . .
H41 H 1.1640 0.9845 0.5643 0.161 Uiso 1 1 calc R .
C42 C 0.9673(6) 0.9257(5) 0.5898(3) 0.099(2) Uani 1 1 d . .
H42 H 0.9641 0.8552 0.5903 0.119 Uiso 1 1 calc R .
C43 C 0.5672(5) 0.8093(4) 0.54524(19) 0.0474(11) Uani 1 1 d . .
C44 C 0.5689(6) 0.8797(4) 0.5023(2) 0.0722(15) Uani 1 1 d . .
H44 H 0.6386 0.9483 0.5087 0.087 Uiso 1 1 calc R .
C45 C 0.4685(8) 0.8498(6) 0.4501(3) 0.099(2) Uani 1 1 d . .
H45 H 0.4702 0.8983 0.4214 0.118 Uiso 1 1 calc R .
C46 C 0.3647(7) 0.7481(7) 0.4399(3) 0.098(2) Uani 1 1 d . .
H46 H 0.2969 0.7282 0.4044 0.118 Uiso 1 1 calc R .
C47 C 0.3619(6) 0.6781(5) 0.4815(3) 0.0878(18) Uani 1 1 d . .
H47 H 0.2923 0.6096 0.4745 0.105 Uiso 1 1 calc R .
C48 C 0.4613(6) 0.7069(4) 0.5344(2) 0.0705(14) Uani 1 1 d . .
H48 H 0.4578 0.6580 0.5630 0.085 Uiso 1 1 calc R .
C49 C 0.1596(5) 0.4442(3) 0.6103(2) 0.0484(11) Uani 1 1 d . .
C50 C 0.3025(5) 0.4455(4) 0.6165(2) 0.0614(13) Uani 1 1 d . .
H50 H 0.3634 0.4648 0.6537 0.074 Uiso 1 1 calc R .
C51 C 0.3559(7) 0.4191(4) 0.5693(3) 0.0801(16) Uani 1 1 d . .
H51 H 0.4519 0.4202 0.5747 0.096 Uiso 1 1 calc R .
C52 C 0.2686(9) 0.3914(5) 0.5145(3) 0.094(2) Uani 1 1 d . .
H52 H 0.3044 0.3719 0.4826 0.113 Uiso 1 1 calc R .
C53 C 0.1272(8) 0.3920(5) 0.5057(3) 0.0916(19) Uani 1 1 d . .
H53 H 0.0688 0.3751 0.4680 0.110 Uiso 1 1 calc R .
C54 C 0.0721(6) 0.4183(4) 0.5543(2) 0.0688(14) Uani 1 1 d . .
H54 H -0.0234 0.4183 0.5488 0.083 Uiso 1 1 calc R .
C55 C 0.0411(5) 0.3562(4) 0.71301(19) 0.0515(12) Uani 1 1 d . .
C56 C 0.1477(5) 0.3150(4) 0.7381(2) 0.0761(16) Uani 1 1 d . .
H56 H 0.2453 0.3507 0.7359 0.091 Uiso 1 1 calc R .
C57 C 0.1096(7) 0.2217(5) 0.7661(3) 0.0896(19) Uani 1 1 d . .
H57 H 0.1816 0.1945 0.7824 0.108 Uiso 1 1 calc R .
C58 C -0.0347(7) 0.1683(4) 0.7699(2) 0.0774(16) Uani 1 1 d . .
H58 H -0.0607 0.1046 0.7881 0.093 Uiso 1 1 calc R .
C59 C -0.1382(6) 0.2096(4) 0.7469(2) 0.0720(15) Uani 1 1 d . .
H59 H -0.2351 0.1745 0.7502 0.086 Uiso 1 1 calc R .
C60 C -0.1025(5) 0.3030(4) 0.7185(2) 0.0578(13) Uani 1 1 d . .
H60 H -0.1752 0.3300 0.7030 0.069 Uiso 1 1 calc R .
N1 N 0.1024(4) 0.7284(3) 0.82589(15) 0.0452(9) Uani 1 1 d D .
H61 H 0.023(4) 0.740(3) 0.8040(17) 0.054 Uiso 1 1 d D .
N2 N 0.4245(4) 0.7327(3) 0.69625(16) 0.0506(10) Uani 1 1 d D .
H62 H 0.497(4) 0.709(3) 0.7157(18) 0.061 Uiso 1 1 d D .
O1 O -0.2059(3) 0.7104(2) 0.87160(13) 0.0617(9) Uani 1 1 d . .
O2 O 0.5598(3) 0.9893(2) 0.86636(13) 0.0551(8) Uani 1 1 d . .
O3 O 0.7282(4) 0.7517(2) 0.63851(14) 0.0697(10) Uani 1 1 d . .
O4 O -0.0570(3) 0.4947(3) 0.64816(15) 0.0693(9) Uani 1 1 d . .
O5 O -0.0753(4) 0.8319(4) 0.75314(17) 0.0910(13) Uani 1 1 d D .
H5A H -0.130(6) 0.783(4) 0.720(2) 0.109 Uiso 1 1 d D .
H5B H -0.136(5) 0.858(4) 0.772(2) 0.109 Uiso 1 1 d D .
O6 O 0.7494(5) 0.8968(3) 0.82774(18) 0.1070(14) Uani 1 1 d . 2
O7 O 0.5923(5) 0.6116(5) 0.7602(2) 0.1098(19) Uani 1 1 d D .
H7B H 0.617(8) 0.558(5) 0.754(3) 0.132 Uiso 1 1 d D .
H7A H 0.666(6) 0.658(5) 0.781(3) 0.132 Uiso 1 1 d D .
O8 O -0.2993(5) 0.5422(4) 0.6654(3) 0.1152(18) Uani 1 1 d D .
H8A H -0.286(7) 0.600(4) 0.649(3) 0.138 Uiso 1 1 d D .
H8B H -0.224(6) 0.524(5) 0.670(3) 0.138 Uiso 1 1 d D .
P1 P -0.16198(12) 0.62963(9) 0.90682(5) 0.0469(3) Uani 1 1 d . .
P2 P 0.41743(12) 0.99805(9) 0.83753(5) 0.0421(3) Uani 1 1 d . .
P3 P 0.69231(14) 0.84433(10) 0.61492(5) 0.0528(3) Uani 1 1 d . .
P4 P 0.07943(13) 0.47257(10) 0.67085(6) 0.0510(3) Uani 1 1 d . .

loop_
_atom_site_aniso_label
_atom_site_aniso_U_11
_atom_site_aniso_U_22
_atom_site_aniso_U_33
_atom_site_aniso_U_23
_atom_site_aniso_U_13
_atom_site_aniso_U_12
C1 0.058(3) 0.044(3) 0.055(3) 0.003(2) 0.023(2) 0.005(2)
C2 0.053(3) 0.041(3) 0.049(3) 0.007(2) 0.021(2) 0.016(2)
C3 0.061(3) 0.046(3) 0.060(3) 0.010(2) 0.016(3) 0.023(2)
C4 0.045(3) 0.046(3) 0.068(3) 0.004(2) 0.009(2) 0.013(2)
C5 0.045(3) 0.038(3) 0.047(3) 0.000(2) 0.016(2) 0.011(2)
C6 0.052(3) 0.045(3) 0.045(3) 0.007(2) 0.019(2) 0.010(2)
C7 0.047(3) 0.036(2) 0.038(3) 0.006(2) 0.010(2) 0.012(2)
C8 0.054(3) 0.056(3) 0.050(3) 0.006(2) 0.013(2) 0.022(2)
C9 0.062(3) 0.065(4) 0.078(4) 0.018(3) 0.031(3) 0.030(3)
C10 0.090(4) 0.062(3) 0.074(4) 0.017(3) 0.055(4) 0.037(3)
C11 0.088(4) 0.054(3) 0.041(3) 0.004(2) 0.023(3) 0.015(3)
C12 0.055(3) 0.043(3) 0.049(3) 0.010(2) 0.015(2) 0.015(2)
C13 0.040(2) 0.043(3) 0.043(3) 0.002(2) 0.014(2) 0.012(2)
C14 0.070(3) 0.047(3) 0.052(3) -0.002(3) 0.012(3) 0.007(3)
C15 0.076(4) 0.040(3) 0.089(4) 0.008(3) 0.025(3) 0.008(3)
C16 0.065(3) 0.067(4) 0.079(4) 0.031(3) 0.025(3) 0.028(3)
C17 0.091(4) 0.072(4) 0.052(3) 0.014(3) 0.011(3) 0.010(3)
C18 0.087(4) 0.051(3) 0.061(4) 0.002(3) 0.012(3) 0.005(3)
C19 0.042(2) 0.041(3) 0.048(3) 0.007(2) 0.017(2) 0.015(2)
C20 0.051(3) 0.045(3) 0.064(3) 0.009(3) 0.022(3) 0.008(2)
C21 0.045(3) 0.050(3) 0.077(4) 0.002(3) 0.018(3) 0.004(2)
C22 0.056(3) 0.060(3) 0.066(4) -0.009(3) 0.003(3) 0.021(3)
C23 0.070(3) 0.057(3) 0.049(3) 0.004(3) 0.013(3) 0.014(3)
C24 0.053(3) 0.043(3) 0.055(3) 0.000(2) 0.016(3) 0.004(2)
C25 0.049(3) 0.040(3) 0.045(3) 0.001(2) 0.012(2) 0.014(2)
C26 0.044(3) 0.044(3) 0.054(3) 0.002(2) 0.008(2) 0.010(2)
C27 0.063(3) 0.042(3) 0.066(3) 0.009(2) 0.020(3) 0.009(3)
C28 0.055(3) 0.052(3) 0.100(4) 0.011(3) 0.033(3) 0.006(3)
C29 0.042(3) 0.072(4) 0.092(4) 0.011(3) 0.021(3) 0.014(3)
C30 0.050(3) 0.057(3) 0.070(3) 0.016(3) 0.021(3) 0.019(3)
C31 0.069(3) 0.055(3) 0.052(3) 0.003(2) 0.022(3) 0.026(3)
C32 0.061(3) 0.050(3) 0.045(3) -0.008(2) 0.010(2) 0.021(3)
C33 0.056(3) 0.063(3) 0.067(3) -0.004(3) 0.003(3) 0.022(3)
C34 0.078(4) 0.062(4) 0.062(3) 0.011(3) 0.016(3) 0.035(3)
C35 0.066(3) 0.056(3) 0.047(3) 0.008(3) 0.019(3) 0.024(3)
C36 0.074(3) 0.056(3) 0.050(3) 0.004(2) 0.017(3) 0.022(3)
C37 0.058(3) 0.052(3) 0.049(3) 0.004(2) 0.005(2) 0.008(3)
C38 0.100(5) 0.056(4) 0.122(5) -0.007(4) 0.051(4) 0.006(4)
C39 0.113(6) 0.069(5) 0.142(7) 0.000(4) 0.045(5) -0.009(4)
C40 0.074(5) 0.110(6) 0.129(6) 0.037(5) 0.005(4) -0.017(5)
C41 0.068(5) 0.147(7) 0.200(9) 0.091(7) 0.048(5) 0.039(5)
C42 0.072(4) 0.091(5) 0.149(6) 0.055(4) 0.041(4) 0.035(4)
C43 0.050(3) 0.046(3) 0.047(3) 0.002(2) 0.014(2) 0.016(2)
C44 0.070(4) 0.078(4) 0.058(3) 0.018(3) 0.006(3) 0.014(3)
C45 0.108(5) 0.111(6) 0.071(4) 0.025(4) 0.003(4) 0.036(5)
C46 0.087(5) 0.129(6) 0.072(4) -0.007(5) -0.011(4) 0.043(5)
C47 0.057(4) 0.083(5) 0.105(5) -0.022(4) -0.006(4) 0.012(3)
C48 0.071(4) 0.062(4) 0.077(4) 0.008(3) 0.016(3) 0.020(3)
C49 0.058(3) 0.044(3) 0.046(3) 0.004(2) 0.012(2) 0.021(2)
C50 0.067(3) 0.066(3) 0.060(3) 0.009(3) 0.020(3) 0.031(3)
C51 0.088(4) 0.089(4) 0.083(4) 0.014(4) 0.032(4) 0.048(4)
C52 0.144(6) 0.086(5) 0.079(5) 0.006(4) 0.055(5) 0.058(5)
C53 0.133(6) 0.082(4) 0.055(4) -0.005(3) 0.010(4) 0.036(4)
C54 0.074(4) 0.060(3) 0.066(4) 0.002(3) 0.007(3) 0.020(3)
C55 0.053(3) 0.054(3) 0.051(3) 0.006(2) 0.015(2) 0.022(2)
C56 0.055(3) 0.082(4) 0.105(5) 0.036(3) 0.029(3) 0.032(3)
C57 0.099(5) 0.094(5) 0.105(5) 0.049(4) 0.041(4) 0.058(4)
C58 0.085(4) 0.069(4) 0.080(4) 0.022(3) 0.032(3) 0.021(3)
C59 0.058(3) 0.084(4) 0.068(4) 0.012(3) 0.019(3) 0.013(3)
C60 0.049(3) 0.068(3) 0.055(3) 0.007(3) 0.013(2) 0.016(3)
N1 0.046(2) 0.045(2) 0.047(2) 0.0058(19) 0.0167(18) 0.0144(19)
N2 0.059(3) 0.053(3) 0.045(2) 0.004(2) 0.015(2) 0.024(2)
O1 0.066(2) 0.054(2) 0.066(2) 0.0248(17) 0.0100(17) 0.0224(17)
O2 0.0435(17) 0.059(2) 0.066(2) 0.0075(16) 0.0073(15) 0.0231(15)
O3 0.089(2) 0.056(2) 0.072(2) 0.0218(18) 0.0120(19) 0.0358(19)
O4 0.0503(19) 0.077(2) 0.092(3) 0.015(2) 0.0149(18) 0.0352(18)
O5 0.066(3) 0.135(4) 0.071(3) 0.020(3) 0.008(2) 0.036(3)
O6 0.137(4) 0.120(3) 0.107(3) 0.044(3) 0.069(3) 0.076(3)
O7 0.070(3) 0.181(6) 0.079(3) 0.043(4) 0.012(2) 0.042(3)
O8 0.119(4) 0.085(3) 0.181(5) 0.049(3) 0.082(4) 0.059(3)
P1 0.0470(7) 0.0421(7) 0.0511(7) 0.0119(6) 0.0150(6) 0.0117(6)
P2 0.0419(7) 0.0389(7) 0.0452(7) 0.0025(5) 0.0125(5) 0.0116(5)
P3 0.0602(8) 0.0498(8) 0.0502(8) 0.0106(6) 0.0140(6) 0.0194(6)
P4 0.0483(7) 0.0504(8) 0.0593(8) 0.0047(6) 0.0150(6) 0.0213(6)

loop_
_atom_type_symbol
_atom_type_description
_atom_type_scat_dispersion_real
_atom_type_scat_dispersion_imag
_atom_type_scat_source
C C 0.0033 0.0016 'International Tables Vol C Tables 4.2.6.8 and 6.1.1.4'
H H 0.0000 0.0000 'International Tables Vol C Tables 4.2.6.8 and 6.1.1.4'
N N 0.0061 0.0033 'International Tables Vol C Tables 4.2.6.8 and 6.1.1.4'
O O 0.0106 0.0060 'International Tables Vol C Tables 4.2.6.8 and 6.1.1.4'
P P 0.1023 0.0942 'International Tables Vol C Tables 4.2.6.8 and 6.1.1.4'

loop_
_geom_angle_atom_site_label_1
_geom_angle_atom_site_label_2
_geom_angle_atom_site_label_3
_geom_angle
C2 C1 P1 115.2(3)
C2 C1 H1A 108.5
P1 C1 H1A 108.5
C2 C1 H1B 108.5
P1 C1 H1B 108.5
H1A C1 H1B 107.5
C3 C2 N1 106.5(4)
C3 C2 C1 131.0(4)
N1 C2 C1 122.4(4)
C2 C3 C4 108.5(4)
C2 C3 H3 125.8
C4 C3 H3 125.8
C5 C4 C3 107.0(4)
C5 C4 H4 126.5
C3 C4 H4 126.5
C4 C5 N1 107.5(4)
C4 C5 C6 131.8(4)
N1 C5 C6 120.6(4)
C5 C6 P2 112.9(3)
C5 C6 H6A 109.0
P2 C6 H6A 109.0
C5 C6 H6B 109.0
P2 C6 H6B 109.0
H6A C6 H6B 107.8
C12 C7 C8 118.9(4)
C12 C7 P2 118.9(3)
C8 C7 P2 122.2(3)
C9 C8 C7 120.0(4)
C9 C8 H8 120.0
C7 C8 H8 120.0
C10 C9 C8 120.6(5)
C10 C9 H9 119.7
C8 C9 H9 119.7
C9 C10 C11 120.2(4)
C9 C10 H10 119.9
C11 C10 H10 119.9
C10 C11 C12 119.5(5)
C10 C11 H11 120.3
C12 C11 H11 120.3
C7 C12 C11 120.8(4)
C7 C12 H12 119.6
C11 C12 H12 119.6
C18 C13 C14 118.0(4)
C18 C13 P2 124.3(4)
C14 C13 P2 117.6(3)
C15 C14 C13 121.5(5)
C15 C14 H14 119.2
C13 C14 H14 119.2
C16 C15 C14 119.9(5)
C16 C15 H15 120.0
C14 C15 H15 120.0
C17 C16 C15 119.2(5)
C17 C16 H16 120.4
C15 C16 H16 120.4
C16 C17 C18 121.0(5)
C16 C17 H17 119.5
C18 C17 H17 119.5
C13 C18 C17 120.3(5)
C13 C18 H18 119.8
C17 C18 H18 119.8
C24 C19 C20 118.0(4)
C24 C19 P1 123.0(3)
C20 C19 P1 118.9(3)
C21 C20 C19 120.4(4)
C21 C20 H20 119.8
C19 C20 H20 119.8
C22 C21 C20 120.9(5)
C22 C21 H21 119.6
C20 C21 H21 119.6
C21 C22 C23 119.9(5)
C21 C22 H22 120.0
C23 C22 H22 120.0
C24 C23 C22 119.5(5)
C24 C23 H23 120.2
C22 C23 H23 120.2
C23 C24 C19 121.2(4)
C23 C24 H24 119.4
C19 C24 H24 119.4
C30 C25 C26 119.2(4)
C30 C25 P1 118.6(3)
C26 C25 P1 122.2(3)
C27 C26 C25 120.0(4)
C27 C26 H26 120.0
C25 C26 H26 120.0
C26 C27 C28 120.3(4)
C26 C27 H27 119.8
C28 C27 H27 119.8
C29 C28 C27 120.0(4)
C29 C28 H28 120.0
C27 C28 H28 120.0
C28 C29 C30 120.4(5)
C28 C29 H29 119.8
C30 C29 H29 119.8
C25 C30 C29 119.9(4)
C25 C30 H30 120.1
C29 C30 H30 120.1
C32 C31 P4 113.1(3)
C32 C31 H31A 109.0
P4 C31 H31A 109.0
C32 C31 H31B 109.0
P4 C31 H31B 109.0
H31A C31 H31B 107.8
C33 C32 N2 107.6(4)
C33 C32 C31 131.8(5)
N2 C32 C31 120.6(4)
C32 C33 C34 107.0(4)
C32 C33 H33 126.5
C34 C33 H33 126.5
C35 C34 C33 109.0(4)
C35 C34 H34 125.5
C33 C34 H34 125.5
C34 C35 N2 106.4(4)
C34 C35 C36 130.7(5)
N2 C35 C36 122.9(4)
C35 C36 P3 112.5(3)
C35 C36 H36A 109.1
P3 C36 H36A 109.1
C35 C36 H36B 109.1
P3 C36 H36B 109.1
H36A C36 H36B 107.8
C42 C37 C38 117.2(5)
C42 C37 P3 118.7(4)
C38 C37 P3 124.1(4)
C39 C38 C37 121.7(6)
C39 C38 H38 119.2
C37 C38 H38 119.2
C40 C39 C38 120.4(7)
C40 C39 H39 119.8
C38 C39 H39 119.8
C39 C40 C41 119.9(7)
C39 C40 H40 120.0
C41 C40 H40 120.0
C40 C41 C42 119.4(7)
C40 C41 H41 120.3
C42 C41 H41 120.3
C37 C42 C41 121.3(6)
C37 C42 H42 119.3
C41 C42 H42 119.3
C44 C43 C48 118.4(5)
C44 C43 P3 122.6(4)
C48 C43 P3 118.9(4)
C45 C44 C43 120.5(5)
C45 C44 H44 119.8
C43 C44 H44 119.8
C44 C45 C46 120.4(6)
C44 C45 H45 119.8
C46 C45 H45 119.8
C47 C46 C45 119.8(6)
C47 C46 H46 120.1
C45 C46 H46 120.1
C46 C47 C48 120.6(6)
C46 C47 H47 119.7
C48 C47 H47 119.7
C47 C48 C43 120.3(5)
C47 C48 H48 119.9
C43 C48 H48 119.9
C54 C49 C50 118.3(4)
C54 C49 P4 117.5(4)
C50 C49 P4 124.1(4)
C51 C50 C49 121.6(5)
C51 C50 H50 119.2
C49 C50 H50 119.2
C52 C51 C50 120.0(6)
C52 C51 H51 120.0
C50 C51 H51 120.0
C51 C52 C53 120.4(5)
C51 C52 H52 119.8
C53 C52 H52 119.8
C52 C53 C54 119.6(6)
C52 C53 H53 120.2
C54 C53 H53 120.2
C49 C54 C53 120.0(5)
C49 C54 H54 120.0
C53 C54 H54 120.0
C60 C55 C56 118.4(4)
C60 C55 P4 118.3(4)
C56 C55 P4 123.3(4)
C57 C56 C55 120.5(5)
C57 C56 H56 119.8
C55 C56 H56 119.8
C56 C57 C58 120.3(5)
C56 C57 H57 119.8
C58 C57 H57 119.8
C59 C58 C57 119.3(5)
C59 C58 H58 120.3
C57 C58 H58 120.3
C58 C59 C60 121.3(5)
C58 C59 H59 119.4
C60 C59 H59 119.4
C55 C60 C59 120.2(5)
C55 C60 H60 119.9
C59 C60 H60 119.9
C5 N1 C2 110.5(4)
C5 N1 H61 128(3)
C2 N1 H61 121(3)
C32 N2 C35 110.0(4)
C32 N2 H62 125(3)
C35 N2 H62 124(3)
H5A O5 H5B 111(5)
H7B O7 H7A 106(7)
H8A O8 H8B 112(7)
O1 P1 C19 112.58(19)
O1 P1 C25 112.11(19)
C19 P1 C25 107.92(19)
O1 P1 C1 111.0(2)
C19 P1 C1 107.6(2)
C25 P1 C1 105.26(19)
O2 P2 C6 113.97(19)
O2 P2 C7 111.85(19)
C6 P2 C7 107.0(2)
O2 P2 C13 111.63(18)
C6 P2 C13 106.7(2)
C7 P2 C13 105.19(18)
O3 P3 C43 112.4(2)
O3 P3 C37 112.0(2)
C43 P3 C37 106.9(2)
O3 P3 C36 112.2(2)
C43 P3 C36 104.9(2)
C37 P3 C36 108.1(2)
O4 P4 C31 115.0(2)
O4 P4 C49 110.9(2)
C31 P4 C49 107.3(2)
O4 P4 C55 110.8(2)
C31 P4 C55 105.8(2)
C49 P4 C55 106.8(2)

loop_
_geom_bond_atom_site_label_1
_geom_bond_atom_site_label_2
_geom_bond_distance
C1 C2 1.482(5)
C1 P1 1.814(4)
C1 H1A 0.9700
C1 H1B 0.9700
C2 C3 1.360(6)
C2 N1 1.375(5)
C3 C4 1.421(6)
C3 H3 0.9300
C4 C5 1.365(6)
C4 H4 0.9300
C5 N1 1.366(5)
C5 C6 1.499(5)
C6 P2 1.801(4)
C6 H6A 0.9700
C6 H6B 0.9700
C7 C12 1.374(5)
C7 C8 1.394(5)
C7 P2 1.805(4)
C8 C9 1.379(6)
C8 H8 0.9300
C9 C10 1.365(7)
C9 H9 0.9300
C10 C11 1.375(7)
C10 H10 0.9300
C11 C12 1.393(6)
C11 H11 0.9300
C12 H12 0.9300
C13 C18 1.372(6)
C13 C14 1.381(6)
C13 P2 1.811(4)
C14 C15 1.376(6)
C14 H14 0.9300
C15 C16 1.370(7)
C15 H15 0.9300
C16 C17 1.362(7)
C16 H16 0.9300
C17 C18 1.386(6)
C17 H17 0.9300
C18 H18 0.9300
C19 C24 1.390(5)
C19 C20 1.401(6)
C19 P1 1.797(4)
C20 C21 1.371(6)
C20 H20 0.9300
C21 C22 1.365(6)
C21 H21 0.9300
C22 C23 1.390(6)
C22 H22 0.9300
C23 C24 1.374(6)
C23 H23 0.9300
C24 H24 0.9300
C25 C30 1.383(6)
C25 C26 1.399(5)
C25 P1 1.802(4)
C26 C27 1.371(5)
C26 H26 0.9300
C27 C28 1.379(6)
C27 H27 0.9300
C28 C29 1.367(6)
C28 H28 0.9300
C29 C30 1.387(6)
C29 H29 0.9300
C30 H30 0.9300
C31 C32 1.508(6)
C31 P4 1.785(5)
C31 H31A 0.9700
C31 H31B 0.9700
C32 C33 1.365(6)
C32 N2 1.369(5)
C33 C34 1.413(6)
C33 H33 0.9300
C34 C35 1.356(6)
C34 H34 0.9300
C35 N2 1.383(5)
C35 C36 1.495(6)
C36 P3 1.813(4)
C36 H36A 0.9700
C36 H36B 0.9700
C37 C42 1.365(7)
C37 C38 1.374(7)
C37 P3 1.796(5)
C38 C39 1.364(8)
C38 H38 0.9300
C39 C40 1.351(9)
C39 H39 0.9300
C40 C41 1.359(9)
C40 H40 0.9300
C41 C42 1.391(8)
C41 H41 0.9300
C42 H42 0.9300
C43 C44 1.371(6)
C43 C48 1.396(6)
C43 P3 1.787(5)
C44 C45 1.370(7)
C44 H44 0.9300
C45 C46 1.381(8)
C45 H45 0.9300
C46 C47 1.344(8)
C46 H46 0.9300
C47 C48 1.376(7)
C47 H47 0.9300
C48 H48 0.9300
C49 C54 1.382(6)
C49 C50 1.387(6)
C49 P4 1.801(4)
C50 C51 1.368(7)
C50 H50 0.9300
C51 C52 1.360(8)
C51 H51 0.9300
C52 C53 1.379(8)
C52 H52 0.9300
C53 C54 1.403(7)
C53 H53 0.9300
C54 H54 0.9300
C55 C60 1.383(6)
C55 C56 1.392(6)
C55 P4 1.808(4)
C56 C57 1.378(7)
C56 H56 0.9300
C57 C58 1.380(7)
C57 H57 0.9300
C58 C59 1.354(7)
C58 H58 0.9300
C59 C60 1.382(6)
C59 H59 0.9300
C60 H60 0.9300
N1 H61 0.92(3)
N2 H62 0.92(3)
O1 P1 1.493(3)
O2 P2 1.491(3)
O3 P3 1.483(3)
O4 P4 1.486(3)
O5 H5A 0.94(4)
O5 H5B 0.95(4)
O7 H7B 0.85(4)
O7 H7A 0.84(4)
O8 H8A 0.84(4)
O8 H8B 0.85(4)

loop_
_geom_hbond_atom_site_label_D
_geom_hbond_atom_site_label_H
_geom_hbond_atom_site_label_A
_geom_hbond_distance_DH
_geom_hbond_distance_HA
_geom_hbond_distance_DA
_geom_hbond_angle_DHA
_geom_hbond_site_symmetry_A
N1 H61 O5 0.92(3) 2.07(3) 2.914(5) 153(4) .
N2 H62 O7 0.92(3) 2.04(3) 2.927(6) 160(4) .
O5 H5A O3 0.94(4) 2.07(4) 2.921(5) 149(5) 1_455
O5 H5B O6 0.95(4) 2.00(4) 2.934(5) 167(5) 1_455
O8 H8A O3 0.84(4) 2.00(5) 2.804(5) 159(7) 1_455
O7 H7A O1 0.84(4) 2.20(5) 2.925(6) 145(6) 1_655
O8 H8B O4 0.85(4) 1.95(5) 2.759(5) 157(7) .

loop_
_geom_torsion_atom_site_label_1
_geom_torsion_atom_site_label_2
_geom_torsion_atom_site_label_3
_geom_torsion_atom_site_label_4
_geom_torsion
P1 C1 C2 C3 110.9(5)
P1 C1 C2 N1 -65.4(5)
N1 C2 C3 C4 -0.7(5)
C1 C2 C3 C4 -177.5(4)
C2 C3 C4 C5 0.3(5)
C3 C4 C5 N1 0.3(5)
C3 C4 C5 C6 -177.5(4)
C4 C5 C6 P2 -57.0(6)
N1 C5 C6 P2 125.4(4)
C12 C7 C8 C9 0.4(6)
P2 C7 C8 C9 -178.0(3)
C7 C8 C9 C10 0.3(7)
C8 C9 C10 C11 -1.3(7)
C9 C10 C11 C12 1.5(7)
C8 C7 C12 C11 -0.1(6)
P2 C7 C12 C11 178.3(3)
C10 C11 C12 C7 -0.8(7)
C18 C13 C14 C15 -0.7(7)
P2 C13 C14 C15 176.9(4)
C13 C14 C15 C16 -0.1(7)
C14 C15 C16 C17 0.1(8)
C15 C16 C17 C18 0.8(8)
C14 C13 C18 C17 1.6(7)
P2 C13 C18 C17 -175.8(4)
C16 C17 C18 C13 -1.7(8)
C24 C19 C20 C21 0.4(6)
P1 C19 C20 C21 178.4(3)
C19 C20 C21 C22 -0.8(7)
C20 C21 C22 C23 0.7(7)
C21 C22 C23 C24 -0.2(7)
C22 C23 C24 C19 -0.2(7)
C20 C19 C24 C23 0.1(6)
P1 C19 C24 C23 -177.8(3)
C30 C25 C26 C27 -1.9(6)
P1 C25 C26 C27 179.7(3)
C25 C26 C27 C28 2.9(7)
C26 C27 C28 C29 -1.2(8)
C27 C28 C29 C30 -1.6(8)
C26 C25 C30 C29 -0.9(7)
P1 C25 C30 C29 177.7(4)
C28 C29 C30 C25 2.6(8)
P4 C31 C32 C33 47.4(6)
P4 C31 C32 N2 -134.0(4)
N2 C32 C33 C34 -0.1(5)
C31 C32 C33 C34 178.6(4)
C32 C33 C34 C35 -0.3(6)
C33 C34 C35 N2 0.6(5)
C33 C34 C35 C36 178.2(4)
C34 C35 C36 P3 -102.0(5)
N2 C35 C36 P3 75.2(5)
C42 C37 C38 C39 2.5(9)
P3 C37 C38 C39 -176.0(5)
C37 C38 C39 C40 -0.2(11)
C38 C39 C40 C41 -0.5(12)
C39 C40 C41 C42 -1.0(12)
C38 C37 C42 C41 -4.0(9)
P3 C37 C42 C41 174.5(5)
C40 C41 C42 C37 3.4(11)
C48 C43 C44 C45 0.1(7)
P3 C43 C44 C45 -178.5(4)
C43 C44 C45 C46 -0.3(9)
C44 C45 C46 C47 0.1(10)
C45 C46 C47 C48 0.3(10)
C46 C47 C48 C43 -0.5(8)
C44 C43 C48 C47 0.4(7)
P3 C43 C48 C47 179.0(4)
C54 C49 C50 C51 -1.8(7)
P4 C49 C50 C51 177.4(4)
C49 C50 C51 C52 0.4(8)
C50 C51 C52 C53 1.5(9)
C51 C52 C53 C54 -2.0(9)
C50 C49 C54 C53 1.3(7)
P4 C49 C54 C53 -177.9(4)
C52 C53 C54 C49 0.5(8)
C60 C55 C56 C57 1.9(8)
P4 C55 C56 C57 -175.3(4)
C55 C56 C57 C58 -0.4(9)
C56 C57 C58 C59 -1.2(9)
C57 C58 C59 C60 1.4(8)
C56 C55 C60 C59 -1.7(7)
P4 C55 C60 C59 175.6(4)
C58 C59 C60 C55 0.1(8)
C4 C5 N1 C2 -0.7(5)
C6 C5 N1 C2 177.4(4)
C3 C2 N1 C5 0.9(5)
C1 C2 N1 C5 178.0(4)
C33 C32 N2 C35 0.5(5)
C31 C32 N2 C35 -178.4(4)
C34 C35 N2 C32 -0.7(5)
C36 C35 N2 C32 -178.5(4)
C24 C19 P1 O1 124.3(4)
C20 C19 P1 O1 -53.6(4)
C24 C19 P1 C25 0.1(4)
C20 C19 P1 C25 -177.8(3)
C24 C19 P1 C1 -113.0(4)
C20 C19 P1 C1 69.1(4)
C30 C25 P1 O1 -2.4(4)
C26 C25 P1 O1 176.1(3)
C30 C25 P1 C19 122.2(4)
C26 C25 P1 C19 -59.3(4)
C30 C25 P1 C1 -123.1(4)
C26 C25 P1 C1 55.3(4)
C2 C1 P1 O1 67.3(4)
C2 C1 P1 C19 -56.3(4)
C2 C1 P1 C25 -171.2(3)
C5 C6 P2 O2 63.4(3)
C5 C6 P2 C7 -60.8(3)
C5 C6 P2 C13 -173.0(3)
C12 C7 P2 O2 13.2(4)
C8 C7 P2 O2 -168.4(3)
C12 C7 P2 C6 138.6(3)
C8 C7 P2 C6 -43.0(4)
C12 C7 P2 C13 -108.2(3)
C8 C7 P2 C13 70.2(4)
C18 C13 P2 O2 115.4(4)
C14 C13 P2 O2 -62.0(4)
C18 C13 P2 C6 -9.7(4)
C14 C13 P2 C6 172.9(3)
C18 C13 P2 C7 -123.1(4)
C14 C13 P2 C7 59.5(4)
C44 C43 P3 O3 -148.5(4)
C48 C43 P3 O3 33.0(4)
C44 C43 P3 C37 -25.3(4)
C48 C43 P3 C37 156.2(4)
C44 C43 P3 C36 89.3(4)
C48 C43 P3 C36 -89.2(4)
C42 C37 P3 O3 29.4(5)
C38 C37 P3 O3 -152.2(4)
C42 C37 P3 C43 -94.1(5)
C38 C37 P3 C43 84.4(5)
C42 C37 P3 C36 153.5(4)
C38 C37 P3 C36 -28.1(5)
C35 C36 P3 O3 -68.9(4)
C35 C36 P3 C43 53.4(4)
C35 C36 P3 C37 167.1(3)
C32 C31 P4 O4 -64.2(4)
C32 C31 P4 C49 59.6(4)
C32 C31 P4 C55 173.3(3)
C54 C49 P4 O4 -16.7(4)
C50 C49 P4 O4 164.0(4)
C54 C49 P4 C31 -143.0(4)
C50 C49 P4 C31 37.8(4)
C54 C49 P4 C55 104.0(4)
C50 C49 P4 C55 -75.2(4)
C60 C55 P4 O4 0.8(4)
C56 C55 P4 O4 178.0(4)
C60 C55 P4 C31 126.0(4)
C56 C55 P4 C31 -56.8(5)
C60 C55 P4 C49 -120.0(4)
C56 C55 P4 C49 57.2(5)
